data_4500873
loop_
_publ_author_name
'Andr\'e, V\^ania'
'Cunha-Silva, Lu\'is'
'Duarte, M. Teresa'
'Santos, Pedro Paulo'

_publ_section_title
;
 First Crystal Structures of the Antihypertensive Drug Perindopril
 Erbumine: A Novel Hydrated Form and Polymorphs \a and \b
;
_journal_issue 9
_journal_name_full 'Crystal Growth &amp; Design'
_journal_page_first 3703
_journal_paper_doi 10.1021/cg200430z
_journal_volume 11
_journal_year 2011
_chemical_formula_sum 'C23 H43 N3 O5'
_chemical_formula_weight 441.60
_chemical_name_systematic
;
 ?
;
_space_group_IT_number 4
_symmetry_cell_setting monoclinic
_symmetry_space_group_name_Hall 'P 2yb'
_symmetry_space_group_name_H-M 'P 1 21 1'
_atom_sites_solution_hydrogens geom
_atom_sites_solution_primary direct
_atom_sites_solution_secondary difmap
_audit_creation_method SHELXL-97
_cell_angle_alpha 90.00
_cell_angle_beta 97.065(11)
_cell_angle_gamma 90.00
_cell_formula_units_Z 2
_cell_length_a 12.203(5)
_cell_length_b 6.419(3)
_cell_length_c 17.120(7)
_cell_measurement_reflns_used 1473
_cell_measurement_temperature 150(2)
_cell_measurement_theta_max 25.63
_cell_measurement_theta_min 2.40
_cell_volume 1330.8(10)
_computing_cell_refinement 'BRUKER SMART (Bruker, 2005)'
_computing_data_collection 'BRUKER APEX2 (Bruker, 2005)'
_computing_data_reduction 'BRUKER SAINT (Bruker, 2005)'
_computing_molecular_graphics 'ORTEP 3.2 (Farrugia, 1997) and Mercury 2.2'
_computing_structure_refinement 'SHELXL-97 (Sheldrick, 2008)'
_computing_structure_solution 'SIR 97 (Altomare et al, 1999)'
_diffrn_ambient_temperature 150(2)
_diffrn_measured_fraction_theta_full 0.976
_diffrn_measured_fraction_theta_max 0.976
_diffrn_measurement_device_type 'Bruker APEX-II CCD area detector'
_diffrn_measurement_method 'phi and omega scans'
_diffrn_radiation_monochromator graphite
_diffrn_radiation_source 'fine-focus sealed tube'
_diffrn_radiation_type MoK\a
_diffrn_radiation_wavelength 0.71069
_diffrn_reflns_av_R_equivalents 0.0753
_diffrn_reflns_av_sigmaI/netI 0.3199
_diffrn_reflns_limit_h_max 14
_diffrn_reflns_limit_h_min -13
_diffrn_reflns_limit_k_max 7
_diffrn_reflns_limit_k_min -6
_diffrn_reflns_limit_l_max 15
_diffrn_reflns_limit_l_min -20
_diffrn_reflns_number 6233
_diffrn_reflns_theta_full 25.63
_diffrn_reflns_theta_max 25.63
_diffrn_reflns_theta_min 2.40
_exptl_absorpt_coefficient_mu 0.077
_exptl_absorpt_correction_type none
_exptl_crystal_colour colorless
_exptl_crystal_density_diffrn 1.102
_exptl_crystal_density_meas ?
_exptl_crystal_density_method 'not measured'
_exptl_crystal_F_000 484
_refine_diff_density_max 0.522
_refine_diff_density_min -0.263
_refine_diff_density_rms 0.082
_refine_ls_abs_structure_details 'Flack H D (1983), Acta Cryst. A39, 876-881'
_refine_ls_abs_structure_Flack 0(5)
_refine_ls_extinction_coef 0.031(8)
_refine_ls_extinction_expression Fc^*^=kFc[1+0.001xFc^2^\l^3^/sin(2\q)]^-1/4^
_refine_ls_extinction_method SHELXL
_refine_ls_goodness_of_fit_ref 0.861
_refine_ls_hydrogen_treatment mixed
_refine_ls_matrix_type full
_refine_ls_number_parameters 282
_refine_ls_number_reflns 4639
_refine_ls_number_restraints 29
_refine_ls_restrained_S_all 0.863
_refine_ls_R_factor_all 0.3277
_refine_ls_R_factor_gt 0.1185
_refine_ls_shift/su_max 0.611
_refine_ls_shift/su_mean 0.002
_refine_ls_structure_factor_coef Fsqd
_refine_ls_weighting_details 'calc w=1/[\s^2^(Fo^2^)+(0.1563P)^2^+0.0000P] where P=(Fo^2^+2Fc^2^)/3'
_refine_ls_weighting_scheme calc
_refine_ls_wR_factor_gt 0.2664
_refine_ls_wR_factor_ref 0.3283
_reflns_number_gt 1473
_reflns_number_total 4639
_reflns_threshold_expression >2\s(I)
_cod_data_source_file cg200430z_si_002.cif
_cod_data_source_block PERIbeta
_cod_depositor_comments
;
The following automatic conversions were performed:

'_symmetry_cell_setting' value 'Monoclinic' changed to 'monoclinic'
according to /home/saulius/struct/CIF-dictionaries/cif_core.dic
dictionary named 'cif_core.dic' version 2.4.1 from 2010-06-29.

Automatic conversion script
Id: cif_fix_values 1715 2011-07-08 13:25:40Z adriana 

The following automatic conversions were performed:

'_exptl_crystal_density_meas' value 'not measured' was changed to '?'
- the value is perceived as not measured.

Automatic conversion script
Id: cif_fix_values 3008 2015-01-20 13:52:24Z robertas 
;
_cod_original_cell_volume 1330.7(10)
_cod_original_sg_symbol_H-M P21
_cod_original_formula_sum 'C11.50 H21.50 N1.50 O2.50'
_cod_database_code 4500873

loop_
_symmetry_equiv_pos_as_xyz
'x, y, z'
'-x, y+1/2, -z'

loop_
_atom_site_label
_atom_site_type_symbol
_atom_site_fract_x
_atom_site_fract_y
_atom_site_fract_z
_atom_site_U_iso_or_equiv
_atom_site_adp_type
_atom_site_occupancy
_atom_site_symmetry_multiplicity
_atom_site_calc_flag
_atom_site_refinement_flags
O1 O 0.8349(4) -0.0916(9) 0.5925(4) 0.0371(17) Uani 1 1 d .
O2 O 0.9215(5) 0.1995(10) 0.5642(4) 0.051(2) Uani 1 1 d .
O3 O 0.9013(5) 0.0608(13) 0.7748(5) 0.072(2) Uani 1 1 d .
O5 O 0.5663(13) 0.3465(18) 0.8868(8) 0.172(7) Uani 1 1 d D
O4 O 0.5599(7) 0.0411(19) 0.9370(6) 0.114(4) Uani 1 1 d .
N1 N 0.7345(5) 0.1178(13) 0.7071(5) 0.037(2) Uani 1 1 d U
N2 N 0.7780(10) -0.059(2) 0.9084(7) 0.112(5) Uani 1 1 d .
H2 H 0.8122 -0.1454 0.9414 0.134 Uiso 1 1 calc R
N3 N -0.0064(5) 0.6119(11) 0.5729(4) 0.037(2) Uani 1 1 d .
H3E H 0.0195 0.6330 0.5271 0.055 Uiso 1 1 calc R
H3C H -0.0571 0.7078 0.5794 0.055 Uiso 1 1 calc R
H3D H -0.0366 0.4858 0.5731 0.055 Uiso 1 1 calc R
C1 C 0.6132(6) 0.1239(15) 0.6971(6) 0.040(3) Uani 1 1 d .
H1 H 0.5861 0.1364 0.7485 0.048 Uiso 1 1 calc R
C2 C 0.5611(7) -0.0619(16) 0.6532(9) 0.076(4) Uani 1 1 d .
H2A H 0.5696 -0.1833 0.6872 0.092 Uiso 1 1 calc R
H2B H 0.5992 -0.0894 0.6078 0.092 Uiso 1 1 calc R
C3 C 0.4397(9) -0.0272(18) 0.6263(9) 0.080(4) Uani 1 1 d .
H3A H 0.4088 -0.1497 0.5986 0.096 Uiso 1 1 calc R
H3B H 0.4006 -0.0043 0.6716 0.096 Uiso 1 1 calc R
C4 C 0.4259(8) 0.157(2) 0.5733(9) 0.097(6) Uani 1 1 d .
H4A H 0.4627 0.1315 0.5271 0.117 Uiso 1 1 calc R
H4B H 0.3481 0.1790 0.5561 0.117 Uiso 1 1 calc R
C5 C 0.4733(7) 0.3444(17) 0.6151(6) 0.046(3) Uani 1 1 d .
H5A H 0.4291 0.3781 0.6567 0.055 Uiso 1 1 calc R
H5B H 0.4673 0.4602 0.5784 0.055 Uiso 1 1 calc R
C6 C 0.5913(7) 0.3258(15) 0.6504(6) 0.044(3) Uani 1 1 d .
H6 H 0.6072 0.4423 0.6870 0.052 Uiso 1 1 calc R
C7 C 0.6792(7) 0.3195(17) 0.5987(6) 0.048(3) Uani 1 1 d .
H7A H 0.6936 0.4582 0.5799 0.057 Uiso 1 1 calc R
H7B H 0.6578 0.2304 0.5536 0.057 Uiso 1 1 calc R
C8 C 0.7831(7) 0.2315(14) 0.6490(6) 0.035(3) Uani 1 1 d .
H8 H 0.8279 0.3460 0.6737 0.042 Uiso 1 1 calc R
C9 C 0.8535(7) 0.0955(17) 0.5993(6) 0.040(2) Uani 1 1 d .
C10 C 0.7985(10) 0.0384(17) 0.7663(8) 0.062(3) Uani 1 1 d .
C11 C 0.7451(10) -0.107(3) 0.8263(8) 0.096(5) Uani 1 1 d .
H11 H 0.6644 -0.0994 0.8153 0.115 Uiso 1 1 calc R
C12 C 0.7836(10) -0.335(2) 0.8152(10) 0.108(6) Uani 1 1 d .
H12A H 0.7508 -0.4248 0.8507 0.162 Uiso 1 1 calc R
H12B H 0.8625 -0.3422 0.8261 0.162 Uiso 1 1 calc R
H12C H 0.7611 -0.3781 0.7620 0.162 Uiso 1 1 calc R
C13 C 0.7458(12) 0.155(2) 0.9291(12) 0.111(6) Uani 1 1 d .
H13 H 0.7786 0.2483 0.8931 0.134 Uiso 1 1 calc R
C14 C 0.7888(10) 0.226(3) 1.0105(8) 0.093(5) Uani 1 1 d .
H14A H 0.8680 0.2286 1.0089 0.112 Uiso 1 1 calc R
H14B H 0.7761 0.1052 1.0422 0.112 Uiso 1 1 calc R
C15 C 0.769(2) 0.435(3) 1.075(2) 0.42(4) Uani 1 1 d D
H15A H 0.7476 0.5425 1.0359 0.506 Uiso 1 1 calc R
H15B H 0.7000 0.3915 1.0921 0.506 Uiso 1 1 calc R
C16 C 0.813(2) 0.573(5) 1.1443(17) 0.29(2) Uani 1 1 d D
H16A H 0.7735 0.7030 1.1411 0.439 Uiso 1 1 calc R
H16B H 0.8902 0.5994 1.1431 0.439 Uiso 1 1 calc R
H16C H 0.8026 0.5041 1.1926 0.439 Uiso 1 1 calc R
C17 C 0.6177(9) 0.191(3) 0.9132(8) 0.148(10) Uani 1 1 d DU
C18 C 0.4606(10) 0.386(4) 0.8714(11) 0.212(15) Uani 1 1 d DU
H18A H 0.4274 0.3870 0.9201 0.255 Uiso 1 1 calc R
H18B H 0.4253 0.2778 0.8378 0.255 Uiso 1 1 calc R
C19 C 0.4412(11) 0.6056(19) 0.8289(13) 0.137(9) Uani 1 1 d D
H19A H 0.3639 0.6391 0.8234 0.205 Uiso 1 1 calc R
H19B H 0.4659 0.5993 0.7779 0.205 Uiso 1 1 calc R
H19C H 0.4820 0.7110 0.8599 0.205 Uiso 1 1 calc R
C20 C 0.0925(7) 0.6283(17) 0.6428(6) 0.042(3) Uani 1 1 d .
C21 C 0.1397(8) 0.8477(17) 0.6348(8) 0.066(3) Uani 1 1 d .
H21A H 0.1662 0.8610 0.5846 0.099 Uiso 1 1 calc R
H21B H 0.1994 0.8702 0.6759 0.099 Uiso 1 1 calc R
H21C H 0.0828 0.9491 0.6391 0.099 Uiso 1 1 calc R
C22 C 0.0472(7) 0.5917(18) 0.7165(6) 0.054(3) Uani 1 1 d .
H22A H -0.0056 0.6985 0.7241 0.081 Uiso 1 1 calc R
H22B H 0.1058 0.5944 0.7594 0.081 Uiso 1 1 calc R
H22C H 0.0115 0.4582 0.7147 0.081 Uiso 1 1 calc R
C23 C 0.1773(8) 0.4667(16) 0.6276(8) 0.075(4) Uani 1 1 d .
H23A H 0.2033 0.4946 0.5779 0.113 Uiso 1 1 calc R
H23B H 0.1443 0.3308 0.6264 0.113 Uiso 1 1 calc R
H23C H 0.2382 0.4722 0.6687 0.113 Uiso 1 1 calc R

loop_
_atom_site_aniso_label
_atom_site_aniso_U_11
_atom_site_aniso_U_22
_atom_site_aniso_U_33
_atom_site_aniso_U_23
_atom_site_aniso_U_13
_atom_site_aniso_U_12
O1 0.027(3) 0.030(4) 0.056(5) 0.001(4) 0.014(3) 0.000(3)
O2 0.036(4) 0.049(4) 0.073(6) 0.014(4) 0.026(4) 0.000(3)
O3 0.034(4) 0.093(6) 0.086(6) -0.008(5) -0.011(4) 0.019(4)
O5 0.260(17) 0.118(10) 0.114(10) -0.013(8) -0.075(10) 0.123(12)
O4 0.059(6) 0.144(10) 0.139(9) -0.044(8) 0.011(6) 0.003(6)
N1 0.006(3) 0.054(5) 0.048(5) 0.021(5) -0.014(3) 0.010(4)
N2 0.118(10) 0.145(13) 0.063(8) -0.003(8) -0.025(7) 0.042(10)
N3 0.032(4) 0.031(4) 0.052(5) -0.010(4) 0.020(4) -0.001(4)
C1 0.012(4) 0.052(7) 0.057(7) -0.005(6) 0.009(4) -0.006(5)
C2 0.022(6) 0.040(7) 0.169(13) 0.006(8) 0.024(7) 0.006(5)
C3 0.040(7) 0.045(8) 0.150(13) -0.031(9) -0.006(8) 0.005(6)
C4 0.018(5) 0.141(14) 0.126(13) -0.081(12) -0.021(6) 0.030(8)
C5 0.014(5) 0.062(7) 0.061(7) -0.004(6) 0.001(5) 0.011(5)
C6 0.027(5) 0.032(5) 0.071(7) 0.007(6) -0.002(5) 0.004(5)
C7 0.032(5) 0.052(6) 0.058(7) 0.037(6) 0.001(5) 0.010(5)
C8 0.029(5) 0.038(5) 0.041(6) -0.011(5) 0.013(5) 0.005(5)
C9 0.021(5) 0.041(6) 0.056(7) 0.020(6) 0.002(4) 0.003(5)
C10 0.059(8) 0.048(7) 0.085(10) 0.002(7) 0.033(8) 0.006(6)
C11 0.058(8) 0.165(15) 0.067(10) 0.057(10) 0.017(7) 0.043(10)
C12 0.060(8) 0.114(13) 0.158(15) 0.032(12) 0.045(9) 0.030(9)
C13 0.098(11) 0.057(9) 0.19(2) -0.009(11) 0.050(12) 0.012(8)
C14 0.061(8) 0.158(15) 0.054(9) 0.029(9) -0.022(7) 0.002(9)
C15 0.23(3) 0.038(11) 1.06(12) -0.01(3) 0.32(5) 0.008(15)
C16 0.20(3) 0.23(3) 0.42(5) 0.25(4) -0.05(3) -0.02(3)
C17 0.031(7) 0.33(3) 0.093(12) -0.100(16) 0.052(8) -0.100(13)
C18 0.025(8) 0.40(4) 0.22(2) -0.17(3) 0.083(12) -0.029(15)
C19 0.045(8) 0.037(7) 0.33(3) -0.028(12) 0.042(11) 0.003(7)
C20 0.024(5) 0.060(7) 0.041(6) -0.005(6) -0.004(4) 0.012(6)
C21 0.040(6) 0.054(8) 0.106(10) -0.013(7) 0.015(6) -0.013(6)
C22 0.029(5) 0.075(8) 0.057(7) 0.010(6) 0.000(5) -0.003(6)
C23 0.049(7) 0.055(8) 0.124(11) -0.013(8) 0.022(7) 0.014(6)

loop_
_atom_type_symbol
_atom_type_description
_atom_type_scat_dispersion_real
_atom_type_scat_dispersion_imag
_atom_type_scat_source
C C 0.0033 0.0016 'International Tables Vol C Tables 4.2.6.8 and 6.1.1.4'
H H 0.0000 0.0000 'International Tables Vol C Tables 4.2.6.8 and 6.1.1.4'
N N 0.0061 0.0033 'International Tables Vol C Tables 4.2.6.8 and 6.1.1.4'
O O 0.0106 0.0060 'International Tables Vol C Tables 4.2.6.8 and 6.1.1.4'

loop_
_geom_angle_atom_site_label_1
_geom_angle_atom_site_label_2
_geom_angle_atom_site_label_3
_geom_angle
C17 O5 C18 132(2)
C10 N1 C8 118.9(7)
C10 N1 C1 126.8(8)
C8 N1 C1 113.9(7)
C11 N2 C13 112.1(13)
N1 C1 C2 113.2(8)
N1 C1 C6 101.1(7)
C2 C1 C6 111.9(9)
C1 C2 C3 111.9(8)
C4 C3 C2 109.7(10)
C5 C4 C3 110.1(11)
C4 C5 C6 115.4(9)
C7 C6 C5 119.7(9)
C7 C6 C1 101.4(7)
C5 C6 C1 112.2(8)
C6 C7 C8 106.4(7)
N1 C8 C7 101.2(6)
N1 C8 C9 113.7(7)
C7 C8 C9 111.8(8)
O1 C9 O2 126.4(9)
O1 C9 C8 119.7(8)
O2 C9 C8 113.6(9)
O3 C10 N1 122.8(10)
O3 C10 C11 118.5(11)
N1 C10 C11 118.6(10)
N2 C11 C12 105.3(12)
N2 C11 C10 114.9(14)
C12 C11 C10 108.6(10)
N2 C13 C14 115.6(15)
N2 C13 C17 112.4(13)
C14 C13 C17 110.1(12)
C13 C14 C15 138.6(16)
C16 C15 C14 150(3)
O5 C17 O4 116.5(13)
O5 C17 C13 129.2(16)
O4 C17 C13 114.1(15)
O5 C18 C19 110.7(15)
C22 C20 C23 112.3(10)
C22 C20 C21 114.3(10)
C23 C20 C21 110.0(7)
C22 C20 N3 107.9(7)
C23 C20 N3 107.2(8)
C21 C20 N3 104.6(8)

loop_
_geom_bond_atom_site_label_1
_geom_bond_atom_site_label_2
_geom_bond_distance
O1 C9 1.225(11)
O2 C9 1.271(10)
O3 C10 1.253(12)
O5 C17 1.236(16)
O5 C18 1.309(13)
O4 C17 1.288(17)
N1 C10 1.304(14)
N1 C8 1.421(11)
N1 C1 1.470(9)
N2 C11 1.445(16)
N2 C13 1.486(16)
N3 C20 1.595(11)
C1 C2 1.508(15)
C1 C6 1.529(13)
C2 C3 1.513(14)
C3 C4 1.486(19)
C4 C5 1.482(16)
C5 C6 1.495(12)
C6 C7 1.473(11)
C7 C8 1.549(12)
C8 C9 1.551(12)
C10 C11 1.585(17)
C11 C12 1.56(2)
C13 C14 1.50(2)
C13 C17 1.570(19)
C14 C15 1.77(3)
C15 C16 1.529(19)
C18 C19 1.589(18)
C20 C22 1.458(12)
C20 C23 1.510(12)
C20 C21 1.534(15)
